data_2006809
loop_
_publ_author_name
'Barcon, Alan'
'Cot\'e, Marie L.'
'Brunskill, Andrew P. J.'
'Thompson, Hugh W.'
'Lalancette, Roger A.'

_publ_section_title
;
 2,4,5-Trimethylbenzoic Acid
;
_journal_issue 12
_journal_name_full 'Acta Crystallographica Section C'
_journal_page_first 1842
_journal_page_last 1845
_journal_paper_doi 10.1107/S0108270197009335
_journal_volume 53
_journal_year 1997
_chemical_formula_analytical 'C10 H12 O2'
_chemical_formula_moiety 'C10 H12 O2'
_chemical_formula_structural 'C10 H12 O2'
_chemical_formula_sum 'C10 H12 O2'
_chemical_formula_weight 164.20
_chemical_melting_point .422E-305
_chemical_name_systematic
;
 2,4,5-trimethylbenzoic acid
;
_space_group_IT_number 2
_symmetry_cell_setting triclinic
_symmetry_space_group_name_Hall '-P 1'
_symmetry_space_group_name_H-M 'P -1'
_audit_creation_method SHELXL
_cell_angle_alpha 105.610(10)
_cell_angle_beta 103.460(10)
_cell_angle_gamma 99.610(10)
_cell_formula_units_Z 2
_cell_length_a 7.065(2)
_cell_length_b 7.1990(10)
_cell_length_c 9.726(2)
_cell_measurement_reflns_used 11
_cell_measurement_temperature 296(2)
_cell_measurement_theta_max 26.8
_cell_measurement_theta_min 20.2
_cell_volume 449.21(17)
_computing_cell_refinement XSCANS
_computing_data_collection 'XSCANS (Fait, 1991)'
_computing_data_reduction XSCANS
_computing_molecular_graphics SHELXTL
_computing_publication_material SHELXTL
_computing_structure_refinement SHELXTL
_computing_structure_solution 'SHELXTL (Sheldrick, 1994)'
_diffrn_ambient_temperature 296(2)
_diffrn_measurement_device 'Siemens P4'
_diffrn_measurement_method '2\q/\q scans'
_diffrn_radiation_monochromator graphite
_diffrn_radiation_source 'normal-focus sealed tube'
_diffrn_radiation_type MoK\a
_diffrn_radiation_wavelength 0.71073
_diffrn_reflns_av_R_equivalents 0.0624
_diffrn_reflns_av_sigmaI/netI 0.0737
_diffrn_reflns_limit_h_max 8
_diffrn_reflns_limit_h_min -8
_diffrn_reflns_limit_k_max 8
_diffrn_reflns_limit_k_min -8
_diffrn_reflns_limit_l_max 11
_diffrn_reflns_limit_l_min -11
_diffrn_reflns_number 3460
_diffrn_reflns_theta_max 26.00
_diffrn_reflns_theta_min 2.27
_diffrn_standards_decay_% 1.6
_diffrn_standards_interval_count 97
_diffrn_standards_number 3
_exptl_absorpt_coefficient_mu 0.083
_exptl_absorpt_correction_T_max 0.991
_exptl_absorpt_correction_T_min 0.970
_exptl_absorpt_correction_type 'Face-indexed numerical'
_exptl_crystal_colour colorless
_exptl_crystal_density_diffrn 1.214
_exptl_crystal_density_meas 1.210(10)
_exptl_crystal_density_method 'flotation in CCl~4~/cyclohexane'
_exptl_crystal_description parallelepiped
_exptl_crystal_F_000 176
_exptl_crystal_size_max 0.60
_exptl_crystal_size_mid 0.40
_exptl_crystal_size_min 0.12
_refine_diff_density_max 0.182
_refine_diff_density_min -0.196
_refine_ls_extinction_method none
_refine_ls_goodness_of_fit_all 1.025
_refine_ls_goodness_of_fit_obs 1.106
_refine_ls_hydrogen_treatment 'H atoms: see text'
_refine_ls_matrix_type full
_refine_ls_number_parameters 121
_refine_ls_number_reflns 1730
_refine_ls_number_restraints 0
_refine_ls_restrained_S_all 1.025
_refine_ls_restrained_S_obs 1.106
_refine_ls_R_factor_all 0.092
_refine_ls_R_factor_obs .050
_refine_ls_shift/esd_max 0.004
_refine_ls_shift/esd_mean 0.000
_refine_ls_structure_factor_coef Fsqd
_refine_ls_weighting_details 'w = 1/[\s^2^(Fo^2^)+(0.0667P)^2^+0.0179P] where P=(Fo^2^+2Fc^2^)/3'
_refine_ls_weighting_scheme calc
_refine_ls_wR_factor_all 0.149
_refine_ls_wR_factor_obs .122
_reflns_number_observed 1050
_reflns_number_total 1730
_reflns_observed_criterion >4sigma(F)
_cod_data_source_file fg1324.cif
_cod_data_source_block barcon
_cod_depositor_comments
;
The following automatic conversions were performed:
'_geom_bond_publ_flag' value 'Y' changed to 'y' according to
'/home/saulius/struct/CIF-dictionaries/cif_core.dic' dictionary named
'cif_core.dic' version 2.4.1 from 2010-06-29 (3 times).

Automatic conversion script
Id: cif_fix_enum 1527 2010-12-29 10:47:43Z saulius 

The following automatic conversions were performed:

'_geom_bond_publ_flag' value 'Y' changed to 'y' according to
/home/saulius/struct/CIF-dictionaries/cif_core.dic dictionary named
'cif_core.dic' version 2.4.1 from 2010-06-29 (3
times).

'_geom_angle_publ_flag' value 'Y' changed to 'y' according
to /home/saulius/struct/CIF-dictionaries/cif_core.dic dictionary
named 'cif_core.dic' version 2.4.1 from 2010-06-29 (4
times).

'_geom_torsion_publ_flag' value 'Y' changed to 'y' according
to /home/saulius/struct/CIF-dictionaries/cif_core.dic dictionary
named 'cif_core.dic' version 2.4.1 from 2010-06-29 (4 times).

Automatic conversion script
Id: cif_fix_values 1715 2011-07-08 13:25:40Z adriana 

The following automatic conversions were performed:

'_refine_ls_weighting_scheme' value 'calc w =
1/[\s^2^(Fo^2^)+(0.0667P)^2^+0.0179P] where P=(Fo^2^+2Fc^2^)/3' was
changed to 'calc'. New tag '_refine_ls_weighting_details' was
created. The value of the new tag was set to 'w =
1/[\s^2^(Fo^2^)+(0.0667P)^2^+0.0179P] where P=(Fo^2^+2Fc^2^)/3'.

Automatic conversion script
Id: cif_fix_values 3143 2015-03-26 13:38:13Z robertas 
;
_cod_original_cell_volume 449.2(2)
_cod_database_code 2006809

loop_
_symmetry_equiv_pos_as_xyz
'x, y, z'
'-x, -y, -z'

loop_
_atom_site_aniso_label
_atom_site_aniso_U_11
_atom_site_aniso_U_22
_atom_site_aniso_U_33
_atom_site_aniso_U_12
_atom_site_aniso_U_13
_atom_site_aniso_U_23
O1 .0602(9) .0600(9) .0841(11) .0095(7) .0469(8) .0199(8)
O2 .0665(10) .0619(10) .0835(12) .0140(8) .0521(9) .0112(8)
C1 .0396(10) .0555(11) .0419(11) .0129(9) .0183(9) .0150(9)
C2 .0479(11) .0539(11) .0548(12) .0134(9) .0250(10) .0158(9)
C3 .0527(12) .0574(12) .0604(13) .0199(10) .0311(11) .0121(10)
C4 .0379(10) .0715(13) .0464(12) .0179(10) .0201(9) .0211(10)
C5 .0416(11) .0604(12) .0523(12) .0078(9) .0187(9) .0176(10)
C6 .0461(11) .0503(11) .0512(12) .0111(9) .0228(9) .0120(9)
C7 .0396(10) .0530(12) .0465(11) .0123(9) .0208(9) .0150(9)
C8 .088(2) .0552(14) .114(2) .0122(13) .065(2) .0123(13)
C9 .0478(12) .092(2) .0644(15) .0208(12) .0321(12) .0287(13)
C10 .071(2) .070(2) .103(2) -.0010(13) .048(2) .0220(14)

loop_
_atom_site_label
_atom_site_fract_x
_atom_site_fract_y
_atom_site_fract_z
_atom_site_U_iso_or_equiv
_atom_site_thermal_displace_type
_atom_site_calc_flag
_atom_site_refinement_flags
_atom_site_occupancy
_atom_site_disorder_group
_atom_site_type_symbol
O1 .4166(2) .1699(2) .1107(2) .0649(5) Uani d . 1 . O
O2 .3087(2) -.1572(2) .0326(2) .0680(5) Uani d . 1 . O
C1 .1425(3) .0246(3) .1837(2) .0445(5) Uani d . 1 . C
C2 .1150(3) .2037(3) .2690(2) .0507(5) Uani d . 1 . C
C3 -.0377(3) .1883(3) .3373(2) .0548(6) Uani d . 1 . C
C4 -.1592(3) .0104(3) .3258(2) .0495(5) Uani d . 1 . C
C5 -.1313(3) -.1671(3) .2398(2) .0512(5) Uani d . 1 . C
C6 .0196(3) -.1543(3) .1715(2) .0487(5) Uani d . 1 . C
C7 .3008(3) .0184(3) .1053(2) .0450(5) Uani d . 1 . C
C8 .2364(4) .4076(3) .2898(3) .0831(8) Uani d . 1 . C
C9 -.3176(3) .0097(4) .4069(2) .0641(7) Uani d . 1 . C
C10 -.2605(4) -.3667(3) .2196(3) .0806(8) Uani d . 1 . C
H2 .405(4) -.159(3) -.017(3) .080 Uiso d . 1 . H
H3A -.0587 .3053 .3941 .066 Uiso calc R 1 . H
H6A .0396 -.2717 .1145 .053 Uiso calc R 1 . H
H8A .1854 .5068 .3478 .115 Uiso calc R 1 . H
H8B .2270 .4246 .1941 .115 Uiso calc R 1 . H
H8C .3743 .4214 .3410 .115 Uiso calc R 1 . H
H9A -.3290 .1433 .4469 .053 Uiso calc PR .74(2) . H
H9B -.2801 -.0437 .4868 .053 Uiso calc PR .74(2) . H
H9C -.4443 -.0709 .3385 .053 Uiso calc PR .74(2) . H
H9D -.3733 -.1242 .4013 .053 Uiso calc PR .26(2) . H
H9E -.4222 .0628 .3613 .053 Uiso calc PR .26(2) . H
H9F -.2580 .0900 .5096 .053 Uiso calc PR .26(2) . H
H10C -.2093 -.4700 .1663 .115 Uiso calc R 1 . H
H10A -.3957 -.3780 .1640 .115 Uiso calc R 1 . H
H10B -.2588 -.3795 .3156 .115 Uiso calc R 1 . H

loop_
_atom_type_symbol
_atom_type_description
_atom_type_scat_dispersion_real
_atom_type_scat_dispersion_imag
_atom_type_scat_source
C C 0.0033 0.0016 'International Tables Vol C Tables 4.2.6.8 and 6.1.1.4'
H H 0.0000 0.0000 'International Tables Vol C Tables 4.2.6.8 and 6.1.1.4'
O O 0.0106 0.0060 'International Tables Vol C Tables 4.2.6.8 and 6.1.1.4'

loop_
_geom_angle_atom_site_label_1
_geom_angle_atom_site_label_2
_geom_angle_atom_site_label_3
_geom_angle
_geom_angle_publ_flag
C6 C1 C2 119.3(2) ?
C6 C1 C7 118.2(2) ?
C2 C1 C7 122.5(2) ?
C3 C2 C1 116.6(2) ?
C3 C2 C8 118.7(2) ?
C1 C2 C8 124.6(2) ?
C4 C3 C2 124.0(2) ?
C3 C4 C5 118.9(2) ?
C3 C4 C9 119.9(2) ?
C5 C4 C9 121.2(2) ?
C6 C5 C4 117.8(2) ?
C6 C5 C10 120.2(2) ?
C4 C5 C10 122.0(2) ?
C5 C6 C1 123.3(2) ?
O1 C7 O2 122.4(2) y
O1 C7 C1 122.4(2) y
O2 C7 C1 115.2(2) y
C7 O2 H2 114.2(14) y

loop_
_geom_bond_atom_site_label_1
_geom_bond_atom_site_label_2
_geom_bond_site_symmetry_2
_geom_bond_distance
_geom_bond_publ_flag
O1 C7 . 1.230(2) y
O2 C7 . 1.289(2) y
C1 C6 . 1.387(3) ?
C1 C2 . 1.404(3) ?
C1 C7 . 1.493(2) y
C2 C3 . 1.397(3) ?
C2 C8 . 1.507(3) ?
C3 C4 . 1.379(3) ?
C4 C5 . 1.398(3) ?
C4 C9 . 1.513(2) ?
C5 C6 . 1.385(3) ?
C5 C10 . 1.505(3) ?

loop_
_geom_torsion_atom_site_label_1
_geom_torsion_atom_site_label_2
_geom_torsion_atom_site_label_3
_geom_torsion_atom_site_label_4
_geom_torsion
_geom_torsion_publ_flag
C6 C1 C2 C3 0.1(3) ?
C7 C1 C2 C3 -179.6(2) ?
C6 C1 C2 C8 -179.3(2) ?
C7 C1 C2 C8 1.0(3) ?
C1 C2 C3 C4 0.2(3) ?
C8 C2 C3 C4 179.7(2) ?
C2 C3 C4 C5 -0.6(3) ?
C2 C3 C4 C9 178.7(2) ?
C3 C4 C5 C6 0.6(3) ?
C9 C4 C5 C6 -178.7(2) ?
C3 C4 C5 C10 -178.8(2) ?
C9 C4 C5 C10 1.9(3) ?
C4 C5 C6 C1 -0.3(3) ?
C10 C5 C6 C1 179.2(2) ?
C2 C1 C6 C5 -0.1(3) ?
C7 C1 C6 C5 179.7(2) ?
C6 C1 C7 O1 -179.7(2) y
C2 C1 C7 O1 0.0(3) y
C6 C1 C7 O2 -0.4(3) y
C2 C1 C7 O2 179.4(2) y
